data_7240041
loop_
_publ_author_name
'Qiu, Yi'
'Guo, Qi'
'Ran, Yan-Qin'
'Lan, Wen-Jian'
'Lam, Chi-Keung'
'Feng, Gong-Kan'
'Deng, Rong'
'Zhu, Xiao-Feng'
'Li, Hou-Jin'
'Chen, Liu-Ping'

_publ_section_title
;
 Cytotoxic alkaloids from the marine shellfish-associated fungus
 Aspergillus sp. XBB-4 induced by an amino acid-directed strategy
;
_journal_issue 8
_journal_name_full 'RSC Advances'
_journal_page_first 4243
_journal_page_last 4250
_journal_paper_doi 10.1039/C9RA10306F
_journal_volume 10
_journal_year 2020
_chemical_compound_source 'Marine Fungus Aspergillus sp. XBB-4'
_chemical_formula_moiety C14H18N4O2
_chemical_formula_sum 'C14 H19 N4 O2.5'
_chemical_formula_weight 283.33
_chemical_name_systematic 'Asperdione A'
_space_group_crystal_system monoclinic
_space_group_IT_number 15
_space_group_name_Hall '-C 2yc'
_space_group_name_H-M_alt 'C 1 2/c 1'
_atom_sites_solution_hydrogens mixed
_audit_block_doi 10.5517/ccdc.csd.cc2432v6
_audit_creation_method SHELXL-2013
_audit_update_record
;
2019-11-30 deposited with the CCDC.	2020-01-20 downloaded from the CCDC.
;
_cell_angle_alpha 90
_cell_angle_beta 90.294(11)
_cell_angle_gamma 90
_cell_formula_units_Z 8
_cell_length_a 27.726(2)
_cell_length_b 14.7975(12)
_cell_length_c 7.8558(11)
_cell_measurement_temperature 293(2)
_cell_volume 3223.0(6)
_computing_structure_refinement 'SHELXL-2013 (Sheldrick, 2013)'
_diffrn_ambient_temperature 293(2)
_diffrn_measured_fraction_theta_full 0.995
_diffrn_measured_fraction_theta_max 0.966
_diffrn_radiation_type CuK\a
_diffrn_radiation_wavelength 1.54178
_diffrn_reflns_av_R_equivalents 0.0580
_diffrn_reflns_av_unetI/netI 0.0623
_diffrn_reflns_Laue_measured_fraction_full 0.995
_diffrn_reflns_Laue_measured_fraction_max 0.966
_diffrn_reflns_limit_h_max 33
_diffrn_reflns_limit_h_min -32
_diffrn_reflns_limit_k_max 18
_diffrn_reflns_limit_k_min -13
_diffrn_reflns_limit_l_max 9
_diffrn_reflns_limit_l_min -7
_diffrn_reflns_number 6468
_diffrn_reflns_point_group_measured_fraction_full 0.995
_diffrn_reflns_point_group_measured_fraction_max 0.966
_diffrn_reflns_theta_full 67.679
_diffrn_reflns_theta_max 73.817
_diffrn_reflns_theta_min 5.644
_exptl_absorpt_coefficient_mu 0.676
_exptl_crystal_colour colorless
_exptl_crystal_density_diffrn 1.168
_exptl_crystal_description 'Highly oriented graphite crystal'
_exptl_crystal_F_000 1208
_exptl_crystal_recrystallization_method 'Re-crystallisation from solvent: Methanol'
_refine_diff_density_max 0.511
_refine_diff_density_min -0.546
_refine_diff_density_rms 0.117
_refine_ls_extinction_coef 0.0014(6)
_refine_ls_extinction_expression Fc^*^=kFc[1+0.001xFc^2^\l^3^/sin(2\q)]^-1/4^
_refine_ls_extinction_method SHELXL
_refine_ls_goodness_of_fit_ref 1.246
_refine_ls_hydrogen_treatment constr
_refine_ls_matrix_type full
_refine_ls_number_parameters 189
_refine_ls_number_reflns 3153
_refine_ls_number_restraints 45
_refine_ls_restrained_S_all 1.251
_refine_ls_R_factor_all 0.1384
_refine_ls_R_factor_gt 0.1196
_refine_ls_shift/su_max 0.000
_refine_ls_shift/su_mean 0.000
_refine_ls_structure_factor_coef Fsqd
_refine_ls_weighting_details 'w=1/[\s^2^(Fo^2^)+(0.2000P)^2^] where P=(Fo^2^+2Fc^2^)/3'
_refine_ls_weighting_scheme calc
_refine_ls_wR_factor_gt 0.3293
_refine_ls_wR_factor_ref 0.3607
_reflns_Friedel_coverage 0.000
_reflns_number_gt 2189
_reflns_number_total 3153
_reflns_threshold_expression 'I > 2\s(I)'
_cod_data_source_file c9ra10306f2.cif
_cod_data_source_block p
_cod_depositor_comments 'Adding full bibliography for 7240041.cif.'
_cod_original_sg_symbol_H-M 'C 2/c'
_cod_original_formula_sum 'C14 H19 N4 O2.50'
_cod_database_code 7240041
_shelx_space_group_comment
;
The symmetry employed for this shelxl refinement is uniquely defined
by the following loop, which should always be used as a source of
symmetry information in preference to the above space-group names.
They are only intended as comments.
;
_shelxl_version_number 2013-4

loop_
_space_group_symop_operation_xyz
'x, y, z'
'-x, y, -z+1/2'
'x+1/2, y+1/2, z'
'-x+1/2, y+1/2, -z+1/2'
'-x, -y, -z'
'x, -y, z-1/2'
'-x+1/2, -y+1/2, -z'
'x+1/2, -y+1/2, z-1/2'

loop_
_atom_site_label
_atom_site_type_symbol
_atom_site_fract_x
_atom_site_fract_y
_atom_site_fract_z
_atom_site_U_iso_or_equiv
_atom_site_adp_type
_atom_site_occupancy
_atom_site_site_symmetry_order
_atom_site_calc_flag
_atom_site_refinement_flags_posn
_atom_site_refinement_flags_adp
_atom_site_refinement_flags_occupancy
_atom_site_disorder_assembly
_atom_site_disorder_group
O1 O 0.03889(8) 0.09172(14) 0.0465(4) 0.0611(8) Uani 1 1 d . . . . .
O2 O 0.16880(10) -0.16768(16) 0.1743(5) 0.0753(10) Uani 1 1 d . . . . .
N1 N 0.05790(10) -0.05625(17) 0.0542(4) 0.0579(9) Uani 1 1 d . . . . .
H1 H 0.0283 -0.0685 0.0309 0.069 Uiso 1 1 calc R U . . .
N4 N 0.14930(9) -0.02002(17) 0.1649(5) 0.0554(8) Uani 1 1 d . . . . .
H4 H 0.1773 -0.0071 0.2055 0.066 Uiso 1 1 calc R U . . .
N9 N 0.21505(11) 0.1101(2) 0.2497(6) 0.0735(11) Uani 1 1 d . . . . .
N11 N 0.24239(11) 0.2493(2) 0.2719(5) 0.0681(10) Uani 1 1 d . . . . .
H11 H 0.2621 0.2928 0.2929 0.082 Uiso 1 1 calc R U . . .
C2 C 0.06901(10) 0.03103(18) 0.0715(4) 0.0466(8) Uani 1 1 d . . . . .
C3 C 0.11898(10) 0.05247(18) 0.1278(4) 0.0447(8) Uani 1 1 d . . . . .
C5 C 0.13927(12) -0.10786(19) 0.1438(5) 0.0548(9) Uani 1 1 d . . . . .
C6 C 0.09050(11) -0.13317(19) 0.0705(5) 0.0535(9) Uani 1 1 d . . . . .
H6A H 0.0959 -0.1569 -0.0443 0.064 Uiso 1 1 calc R U . . .
C7 C 0.13280(11) 0.13941(19) 0.1394(4) 0.0478(8) Uani 1 1 d . . . . .
H7 H 0.1104 0.1832 0.1081 0.057 Uiso 1 1 calc R U . . .
C8 C 0.17954(11) 0.1706(2) 0.1962(5) 0.0521(8) Uani 1 1 d . . . . .
C10 C 0.25164(15) 0.1614(3) 0.2937(8) 0.0808(15) Uani 1 1 d . . . . .
H10 H 0.2808 0.1391 0.3354 0.097 Uiso 1 1 calc R U . . .
C12 C 0.19628(12) 0.2584(2) 0.2103(5) 0.0531(8) Uani 1 1 d . . . . .
C13 C 0.17240(16) 0.3483(2) 0.1830(6) 0.0684(11) Uani 1 1 d D U . . .
C14 C 0.1447(2) 0.3474(3) 0.0133(8) 0.0886(16) Uani 1 1 d D . . . .
H14 H 0.1592 0.3219 -0.0818 0.106 Uiso 1 1 calc R U . . .
C15 C 0.1008(4) 0.3820(5) -0.0018(17) 0.184(6) Uani 1 1 d D . . . .
H15A H 0.0858 0.4078 0.0922 0.221 Uiso 1 1 calc R U . . .
H15B H 0.0849 0.3805 -0.1063 0.221 Uiso 1 1 calc R U . . .
C16A C 0.1378(3) 0.3590(5) 0.3400(11) 0.0845(15) Uani 0.666(13) 1 d D U P A 1
H16A H 0.1054 0.3438 0.3064 0.127 Uiso 0.666(13) 1 calc R U P A 1
H16B H 0.1387 0.4204 0.3794 0.127 Uiso 0.666(13) 1 calc R U P A 1
H16C H 0.1481 0.3194 0.4298 0.127 Uiso 0.666(13) 1 calc R U P A 1
C16B C 0.1432(5) 0.3920(10) 0.316(2) 0.0845(15) Uani 0.334(13) 1 d D U P A 2
H16D H 0.1165 0.4229 0.2639 0.127 Uiso 0.334(13) 1 calc R U P A 2
H16E H 0.1628 0.4346 0.3772 0.127 Uiso 0.334(13) 1 calc R U P A 2
H16F H 0.1314 0.3470 0.3930 0.127 Uiso 0.334(13) 1 calc R U P A 2
C17A C 0.2064(4) 0.4305(7) 0.190(2) 0.0845(15) Uani 0.543(17) 1 d . U P A 1
H17A H 0.1934 0.4752 0.2652 0.127 Uiso 0.543(17) 1 calc R U P A 1
H17B H 0.2095 0.4557 0.0777 0.127 Uiso 0.543(17) 1 calc R U P A 1
H17C H 0.2376 0.4118 0.2304 0.127 Uiso 0.543(17) 1 calc R U P A 1
C17B C 0.2188(5) 0.4111(8) 0.140(2) 0.0845(15) Uani 0.457(17) 1 d . U P A 2
H17D H 0.2336 0.3904 0.0374 0.127 Uiso 0.457(17) 1 calc R U P A 2
H17E H 0.2417 0.4075 0.2324 0.127 Uiso 0.457(17) 1 calc R U P A 2
H17F H 0.2086 0.4727 0.1263 0.127 Uiso 0.457(17) 1 calc R U P A 2
C18 C 0.06709(14) -0.2067(2) 0.1715(6) 0.0703(12) Uani 1 1 d . . . . .
H18A H 0.0363 -0.2212 0.1218 0.105 Uiso 1 1 calc R U . . .
H18B H 0.0626 -0.1867 0.2866 0.105 Uiso 1 1 calc R U . . .
H18C H 0.0873 -0.2594 0.1710 0.105 Uiso 1 1 calc R U . . .
O1W O 0.0000 0.2356(6) 0.2500 0.178(4) Uani 1 2 d S T P . .
H H 0.0126 0.1892 0.1840 0.266 Uiso 1 1 d R U . . .

loop_
_atom_site_aniso_label
_atom_site_aniso_U_11
_atom_site_aniso_U_22
_atom_site_aniso_U_33
_atom_site_aniso_U_23
_atom_site_aniso_U_13
_atom_site_aniso_U_12
O1 0.0401(12) 0.0197(10) 0.123(2) 0.0035(10) -0.0286(12) -0.0002(8)
O2 0.0497(14) 0.0252(12) 0.151(3) 0.0042(13) -0.0346(15) 0.0095(10)
N1 0.0399(14) 0.0203(13) 0.113(2) 0.0018(12) -0.0299(13) 0.0005(10)
N4 0.0379(14) 0.0214(13) 0.107(2) 0.0031(12) -0.0248(12) 0.0014(10)
N9 0.0430(16) 0.0296(14) 0.147(3) -0.0107(16) -0.0331(17) 0.0000(12)
N11 0.0439(16) 0.0353(15) 0.125(3) -0.0152(16) -0.0225(15) -0.0133(12)
C2 0.0375(15) 0.0163(12) 0.086(2) 0.0024(12) -0.0196(12) -0.0026(11)
C3 0.0348(14) 0.0201(13) 0.0791(19) 0.0005(12) -0.0158(11) 0.0009(10)
C5 0.0437(16) 0.0187(13) 0.102(3) 0.0017(13) -0.0211(14) 0.0042(11)
C6 0.0451(17) 0.0180(13) 0.097(2) 0.0003(13) -0.0216(14) 0.0008(11)
C7 0.0384(15) 0.0180(13) 0.087(2) -0.0015(12) -0.0154(12) -0.0012(11)
C8 0.0406(16) 0.0234(14) 0.092(2) -0.0018(13) -0.0142(13) -0.0033(11)
C10 0.045(2) 0.038(2) 0.159(4) -0.011(2) -0.037(2) -0.0043(14)
C12 0.0438(17) 0.0286(16) 0.087(2) -0.0079(14) -0.0133(13) -0.0102(12)
C13 0.078(3) 0.0220(15) 0.105(3) -0.0016(16) -0.0309(19) -0.0113(15)
C14 0.106(4) 0.039(2) 0.121(4) 0.016(2) -0.044(3) -0.014(2)
C15 0.230(12) 0.106(6) 0.216(11) -0.052(7) -0.105(9) 0.061(7)
C16A 0.075(3) 0.011(3) 0.167(5) -0.015(2) -0.021(2) 0.0008(19)
C16B 0.075(3) 0.011(3) 0.167(5) -0.015(2) -0.021(2) 0.0008(19)
C17A 0.075(3) 0.011(3) 0.167(5) -0.015(2) -0.021(2) 0.0008(19)
C17B 0.075(3) 0.011(3) 0.167(5) -0.015(2) -0.021(2) 0.0008(19)
C18 0.059(2) 0.0301(17) 0.122(3) 0.0093(18) -0.017(2) -0.0021(15)
O1W 0.262(13) 0.103(6) 0.168(8) 0.000 0.017(8) 0.000

loop_
_atom_type_symbol
_atom_type_description
_atom_type_scat_dispersion_real
_atom_type_scat_dispersion_imag
_atom_type_scat_source
C C 0.0181 0.0091 'International Tables Vol C Tables 4.2.6.8 and 6.1.1.4'
H H 0.0000 0.0000 'International Tables Vol C Tables 4.2.6.8 and 6.1.1.4'
N N 0.0311 0.0180 'International Tables Vol C Tables 4.2.6.8 and 6.1.1.4'
O O 0.0492 0.0322 'International Tables Vol C Tables 4.2.6.8 and 6.1.1.4'

loop_
_geom_angle_atom_site_label_1
_geom_angle_atom_site_label_2
_geom_angle_atom_site_label_3
_geom_angle
_geom_angle_site_symmetry_1
_geom_angle_site_symmetry_3
_geom_angle_publ_flag
C2 N1 C6 127.1(3) . . ?
C5 N4 C3 126.6(3) . . ?
C10 N9 C8 104.6(3) . . ?
C10 N11 C12 108.6(3) . . ?
O1 C2 N1 122.0(3) . . ?
O1 C2 C3 121.2(2) . . ?
N1 C2 C3 116.8(3) . . ?
C7 C3 N4 123.4(3) . . ?
C7 C3 C2 119.3(3) . . ?
N4 C3 C2 117.3(2) . . ?
O2 C5 N4 122.5(3) . . ?
O2 C5 C6 119.3(3) . . ?
N4 C5 C6 118.1(3) . . ?
N1 C6 C18 110.1(3) . . ?
N1 C6 C5 113.1(2) . . ?
C18 C6 C5 111.5(3) . . ?
C3 C7 C8 125.5(3) . . ?
C12 C8 N9 110.1(3) . . ?
C12 C8 C7 128.6(3) . . ?
N9 C8 C7 121.3(3) . . ?
N9 C10 N11 112.4(3) . . ?
N11 C12 C8 104.3(3) . . ?
N11 C12 C13 123.2(3) . . ?
C8 C12 C13 132.3(3) . . ?
C16B C13 C12 122.1(7) . . ?
C16B C13 C14 110.2(8) . . ?
C12 C13 C14 109.5(3) . . ?
C12 C13 C17A 115.2(5) . . ?
C14 C13 C17A 109.9(6) . . ?
C12 C13 C16A 104.3(4) . . ?
C14 C13 C16A 112.2(5) . . ?
C17A C13 C16A 105.7(7) . . ?
C16B C13 C17B 109.5(9) . . ?
C12 C13 C17B 100.8(6) . . ?
C14 C13 C17B 102.6(7) . . ?
C15 C14 C13 121.9(7) . . ?

loop_
_geom_bond_atom_site_label_1
_geom_bond_atom_site_label_2
_geom_bond_distance
_geom_bond_site_symmetry_2
_geom_bond_publ_flag
O1 C2 1.241(4) . ?
O2 C5 1.229(4) . ?
N1 C2 1.335(4) . ?
N1 C6 1.459(4) . ?
N4 C5 1.339(4) . ?
N4 C3 1.393(4) . ?
N9 C10 1.312(5) . ?
N9 C8 1.394(4) . ?
N11 C10 1.337(5) . ?
N11 C12 1.371(5) . ?
C2 C3 1.486(4) . ?
C3 C7 1.345(4) . ?
C5 C6 1.514(4) . ?
C6 C18 1.497(5) . ?
C7 C8 1.444(4) . ?
C8 C12 1.385(4) . ?
C12 C13 1.500(5) . ?
C13 C16B 1.473(9) . ?
C13 C14 1.535(6) . ?
C13 C17A 1.540(9) . ?
C13 C16A 1.574(7) . ?
C13 C17B 1.625(14) . ?
C14 C15 1.328(10) . ?

loop_
_geom_hbond_atom_site_label_D
_geom_hbond_atom_site_label_H
_geom_hbond_atom_site_label_A
_geom_hbond_distance_DH
_geom_hbond_distance_HA
_geom_hbond_distance_DA
_geom_hbond_angle_DHA
_geom_hbond_site_symmetry_A
N1 H1 O1 0.86 1.99 2.843(3) 174.1 5
N4 H4 N9 0.86 2.05 2.732(4) 135.2 .
N11 H11 O2 0.86 2.02 2.782(4) 147.4 4
C18 H18B O1 0.96 2.57 3.494(6) 162.4 6_556
O1W H O1 0.93 1.95 2.876(7) 179.8 .
